data_2019303
loop_
_publ_author_name
'Paz, Cristian'
'Becerra, Jos\'e'
'Silva, Mario'
'Freire, Eleonora'
'Baggio, Ricardo'

_publ_section_title
;
 A polymorphic form of
 4,4-dimethyl-8-methylene-3-azabicyclo[3.3.1]non-2-en-2-yl 3-indolyl
 ketone, an indole alkaloid extracted from <i>Aristotelia chilensis</i>
 (maqui)
;
_journal_coeditor_code KU3113
_journal_issue 12
_journal_name_full 'Acta Crystallographica Section C'
_journal_page_first 1509
_journal_page_last 1512
_journal_paper_doi 10.1107/S0108270113025523
_journal_volume 69
_journal_year 2013
_chemical_formula_iupac 'C20 H22 N2 O'
_chemical_formula_moiety 'C20 H22 N2 O'
_chemical_formula_sum 'C20 H22 N2 O'
_chemical_formula_weight 306.40
_chemical_name_systematic (4,4-Dimethyl-8-methylene-3-azabicyclo[3.3.1]non-2-en-2-yl)(1<i>H</i>-indol-3-yl)methanone
_space_group_IT_number 19
_symmetry_cell_setting orthorhombic
_symmetry_space_group_name_Hall 'P 2ac 2ab'
_symmetry_space_group_name_H-M 'P 21 21 21'
_atom_sites_solution_hydrogens geom
_atom_sites_solution_primary direct
_atom_sites_solution_secondary difmap
_audit_creation_method SHELXL97
_cell_angle_alpha 90.00
_cell_angle_beta 90.00
_cell_angle_gamma 90.00
_cell_formula_units_Z 4
_cell_length_a 9.7841(5)
_cell_length_b 12.3479(7)
_cell_length_c 13.8639(5)
_cell_measurement_reflns_used 1161
_cell_measurement_temperature 295(2)
_cell_measurement_theta_max 28.78
_cell_measurement_theta_min 3.89
_cell_volume 1674.94(14)
_computing_cell_refinement 'CrysAlisPro (Oxford Diffraction, 2009)'
_computing_data_collection 'CrysAlisPro (Oxford Diffraction, 2009)'
_computing_data_reduction 'CrysAlisPro (Oxford Diffraction, 2009)'
_computing_molecular_graphics 'SHELXTL (Sheldrick, 2008)'
_computing_publication_material
;
SHELXL97 (Sheldrick, 2008) and PLATON (Spek, 2009)
;
_computing_structure_refinement 'SHELXL97 (Sheldrick, 2008)'
_computing_structure_solution 'SHELXS97 (Sheldrick, 2008)'
_diffrn_ambient_temperature 295(2)
_diffrn_measured_fraction_theta_full 0.995
_diffrn_measured_fraction_theta_max 0.883
_diffrn_measurement_device_type 'Oxford Gemini S Ultra CCD area-detector'
_diffrn_measurement_method '\w scans, thick slices'
_diffrn_radiation_monochromator graphite
_diffrn_radiation_source 'fine-focus sealed tube'
_diffrn_radiation_type MoK\a
_diffrn_radiation_wavelength 0.71073
_diffrn_reflns_av_R_equivalents 0.0213
_diffrn_reflns_av_sigmaI/netI 0.0449
_diffrn_reflns_limit_h_max 12
_diffrn_reflns_limit_h_min -13
_diffrn_reflns_limit_k_max 16
_diffrn_reflns_limit_k_min -8
_diffrn_reflns_limit_l_max 18
_diffrn_reflns_limit_l_min -10
_diffrn_reflns_number 4670
_diffrn_reflns_theta_full 26.00
_diffrn_reflns_theta_max 28.85
_diffrn_reflns_theta_min 3.90
_exptl_absorpt_coefficient_mu 0.075
_exptl_absorpt_correction_T_max 0.99
_exptl_absorpt_correction_T_min 0.98
_exptl_absorpt_correction_type multi-scan
_exptl_absorpt_process_details '(CrysAlisPro; Oxford Diffraction, 2009)'
_exptl_crystal_colour red
_exptl_crystal_density_diffrn 1.215
_exptl_crystal_density_method 'not measured'
_exptl_crystal_description prism
_exptl_crystal_F_000 656
_exptl_crystal_size_max 0.32
_exptl_crystal_size_mid 0.18
_exptl_crystal_size_min 0.10
_refine_diff_density_max 0.149
_refine_diff_density_min -0.158
_refine_ls_extinction_coef 0.014(3)
_refine_ls_extinction_expression Fc^*^=kFc[1+0.001xFc^2^\l^3^/sin(2\q)]^-1/4^
_refine_ls_extinction_method 'SHELXL97 (Sheldrick, 2008)'
_refine_ls_goodness_of_fit_ref 1.019
_refine_ls_hydrogen_treatment mixed
_refine_ls_matrix_type full
_refine_ls_number_parameters 214
_refine_ls_number_reflns 3411
_refine_ls_number_restraints 0
_refine_ls_restrained_S_all 1.019
_refine_ls_R_factor_all 0.0803
_refine_ls_R_factor_gt 0.0538
_refine_ls_shift/su_max 0.000
_refine_ls_shift/su_mean 0.000
_refine_ls_structure_factor_coef Fsqd
_refine_ls_weighting_details 'calc w = 1/[\s^2^(Fo^2^)+(0.0635P)^2^+0.1599P] where P=(Fo^2^+2Fc^2^)/3'
_refine_ls_weighting_scheme calc
_refine_ls_wR_factor_gt 0.1213
_refine_ls_wR_factor_ref 0.1395
_reflns_number_gt 2453
_reflns_number_total 3411
_reflns_threshold_expression I>2\s(I)
_cod_data_source_file ku3113.cif
_cod_data_source_block I
_cod_original_cell_volume 1674.95(14)
_cod_database_code 2019303

loop_
_symmetry_equiv_pos_as_xyz
'x, y, z'
'-x+1/2, -y, z+1/2'
'-x, y+1/2, -z+1/2'
'x+1/2, -y+1/2, -z'

loop_
_atom_site_type_symbol
_atom_site_label
_atom_site_fract_x
_atom_site_fract_y
_atom_site_fract_z
_atom_site_U_iso_or_equiv
_atom_site_adp_type
_atom_site_calc_flag
_atom_site_refinement_flags
_atom_site_occupancy
_atom_site_symmetry_multiplicity
O O1 0.67543(19) 0.00046(14) 1.03376(10) 0.0550(5) Uani d . 1 1
N N1 0.5726(3) 0.1765(2) 0.85277(16) 0.0653(7) Uani d . 1 1
N N2 0.8665(2) -0.03048(17) 0.73555(14) 0.0515(5) Uani d . 1 1
H H2N 0.881(3) -0.027(2) 0.673(2) 0.062 Uiso d . 1 1
C C1 0.4690(4) 0.2577(3) 0.8245(2) 0.0769(10) Uani d . 1 1
C C2 0.3351(3) 0.2516(2) 0.8838(2) 0.0683(8) Uani d . 1 1
H H2 0.2903 0.3224 0.8791 0.082 Uiso calc R 1 1
C C3 0.3731(4) 0.2346(2) 0.98827(19) 0.0684(8) Uani d . 1 1
H H3A 0.2920 0.2374 1.0285 0.082 Uiso calc R 1 1
H H3B 0.4356 0.2908 1.0094 0.082 Uiso calc R 1 1
C C4 0.4408(3) 0.1238(2) 0.99661(18) 0.0562(7) Uani d . 1 1
H H4 0.4745 0.1136 1.0626 0.067 Uiso calc R 1 1
C C5 0.3393(3) 0.0374(3) 0.9736(3) 0.0907(11) Uani d . 1 1
C C6 0.7690(3) 0.0262(2) 0.78094(14) 0.0465(6) Uani d . 1 1
H H6 0.7132 0.0776 0.7517 0.056 Uiso calc R 1 1
C C7 0.9286(3) -0.10058(19) 0.79999(15) 0.0437(6) Uani d . 1 1
C C8 1.0318(3) -0.1763(2) 0.78454(18) 0.0595(7) Uani d . 1 1
H H8 1.0722 -0.1846 0.7243 0.071 Uiso calc R 1 1
C C9 1.0712(3) -0.2380(2) 0.86195(19) 0.0672(8) Uani d . 1 1
H H9 1.1388 -0.2901 0.8538 0.081 Uiso calc R 1 1
C C10 1.0123(3) -0.2244(2) 0.95220(19) 0.0676(8) Uani d . 1 1
H H10 1.0420 -0.2670 1.0034 0.081 Uiso calc R 1 1
C C11 0.9104(3) -0.1487(2) 0.96750(17) 0.0559(7) Uani d . 1 1
H H11 0.8714 -0.1404 1.0282 0.067 Uiso calc R 1 1
C C12 0.8668(2) -0.08478(18) 0.88987(14) 0.0408(5) Uani d . 1 1
C C13 0.7629(2) -0.00248(18) 0.87737(14) 0.0396(5) Uani d . 1 1
C C14 0.6699(2) 0.03597(18) 0.95035(15) 0.0412(5) Uani d . 1 1
C C15 0.5589(3) 0.11876(19) 0.92747(15) 0.0439(6) Uani d . 1 1
C C16 0.2784(4) 0.0504(4) 0.8753(4) 0.1232(17) Uani d . 1 1
H H16A 0.2017 0.0011 0.8686 0.148 Uiso calc R 1 1
H H16B 0.3461 0.0311 0.8271 0.148 Uiso calc R 1 1
C C17 0.2296(4) 0.1662(4) 0.8570(3) 0.1085(14) Uani d . 1 1
H H17A 0.2069 0.1739 0.7892 0.130 Uiso calc R 1 1
H H17B 0.1470 0.1789 0.8939 0.130 Uiso calc R 1 1
C C18 0.5376(5) 0.3683(3) 0.8374(3) 0.1200(16) Uani d . 1 1
H H18A 0.5517 0.3819 0.9048 0.180 Uiso calc R 1 1
H H18B 0.4800 0.4237 0.8108 0.180 Uiso calc R 1 1
H H18C 0.6240 0.3686 0.8046 0.180 Uiso calc R 1 1
C C19 0.4439(6) 0.2385(5) 0.7166(2) 0.142(2) Uani d . 1 1
H H19A 0.5277 0.2486 0.6817 0.213 Uiso calc R 1 1
H H19B 0.3768 0.2890 0.6935 0.213 Uiso calc R 1 1
H H19C 0.4114 0.1660 0.7069 0.213 Uiso calc R 1 1
C C20 0.3082(5) -0.0406(4) 1.0357(5) 0.158(2) Uani d . 1 1
H H20A 0.3502 -0.0425 1.0959 0.189 Uiso calc R 1 1
H H20B 0.2445 -0.0933 1.0191 0.189 Uiso calc R 1 1

loop_
_atom_site_aniso_label
_atom_site_aniso_U_11
_atom_site_aniso_U_22
_atom_site_aniso_U_33
_atom_site_aniso_U_12
_atom_site_aniso_U_13
_atom_site_aniso_U_23
O1 0.0665(11) 0.0655(11) 0.0329(7) 0.0124(10) 0.0034(8) 0.0052(8)
N1 0.0664(15) 0.0780(16) 0.0515(12) 0.0245(15) 0.0029(11) 0.0160(11)
N2 0.0576(12) 0.0651(13) 0.0317(9) 0.0064(12) 0.0043(10) 0.0005(9)
C1 0.082(2) 0.091(2) 0.0568(16) 0.039(2) 0.0002(16) 0.0165(15)
C2 0.0695(18) 0.0718(19) 0.0636(16) 0.0343(17) -0.0032(16) -0.0085(14)
C3 0.079(2) 0.0678(17) 0.0582(16) 0.0216(18) 0.0096(15) -0.0074(13)
C4 0.0596(16) 0.0590(15) 0.0501(13) 0.0141(15) 0.0071(13) -0.0015(12)
C5 0.0481(16) 0.071(2) 0.153(4) 0.0041(18) 0.017(2) 0.006(2)
C6 0.0503(13) 0.0525(14) 0.0367(11) 0.0030(13) -0.0024(10) 0.0006(10)
C7 0.0468(13) 0.0478(13) 0.0365(11) 0.0012(12) -0.0034(11) -0.0040(10)
C8 0.0652(17) 0.0686(17) 0.0445(13) 0.0119(16) 0.0029(12) -0.0127(12)
C9 0.077(2) 0.0634(17) 0.0609(17) 0.0259(18) -0.0044(15) -0.0082(13)
C10 0.086(2) 0.0669(17) 0.0500(14) 0.0273(18) -0.0066(15) 0.0064(13)
C11 0.0674(17) 0.0592(15) 0.0412(12) 0.0107(14) -0.0019(13) 0.0023(11)
C12 0.0438(12) 0.0434(12) 0.0352(11) -0.0011(11) -0.0037(10) -0.0026(9)
C13 0.0415(11) 0.0434(12) 0.0339(10) -0.0020(10) -0.0040(10) -0.0007(9)
C14 0.0429(12) 0.0466(12) 0.0343(10) -0.0017(11) -0.0034(10) -0.0038(9)
C15 0.0454(13) 0.0491(13) 0.0373(11) 0.0021(12) -0.0044(10) -0.0038(10)
C16 0.070(2) 0.097(3) 0.204(5) -0.007(2) -0.049(3) -0.039(3)
C17 0.062(2) 0.129(4) 0.135(3) 0.026(2) -0.033(2) -0.025(3)
C18 0.113(3) 0.090(3) 0.157(4) 0.021(3) 0.010(3) 0.062(3)
C19 0.166(5) 0.213(5) 0.0476(18) 0.122(4) -0.002(2) 0.018(2)
C20 0.090(3) 0.096(3) 0.288(7) -0.005(3) 0.055(4) 0.052(4)

loop_
_atom_type_symbol
_atom_type_description
_atom_type_scat_dispersion_real
_atom_type_scat_dispersion_imag
_atom_type_scat_source
C C 0.0033 0.0016 'International Tables Vol C Tables 4.2.6.8 and 6.1.1.4'
H H 0.0000 0.0000 'International Tables Vol C Tables 4.2.6.8 and 6.1.1.4'
N N 0.0061 0.0033 'International Tables Vol C Tables 4.2.6.8 and 6.1.1.4'
O O 0.0106 0.0060 'International Tables Vol C Tables 4.2.6.8 and 6.1.1.4'

loop_
_geom_angle_atom_site_label_1
_geom_angle_atom_site_label_2
_geom_angle_atom_site_label_3
_geom_angle
C15 N1 C1 121.8(3)
C6 N2 C7 109.63(19)
C6 N2 H2N 123.4(18)
C7 N2 H2N 126.7(18)
N1 C1 C18 105.8(3)
N1 C1 C19 105.3(3)
C18 C1 C19 108.8(4)
N1 C1 C2 113.9(2)
C18 C1 C2 110.6(3)
C19 C1 C2 112.0(3)
C3 C2 C17 107.7(3)
C3 C2 C1 108.0(3)
C17 C2 C1 118.5(3)
C3 C2 H2 107.4
C17 C2 H2 107.4
C1 C2 H2 107.4
C2 C3 C4 107.8(2)
C2 C3 H3A 110.2
C4 C3 H3A 110.2
C2 C3 H3B 110.2
C4 C3 H3B 110.2
H3A C3 H3B 108.5
C5 C4 C15 110.2(2)
C5 C4 C3 109.6(3)
C15 C4 C3 108.8(2)
C5 C4 H4 109.4
C15 C4 H4 109.4
C3 C4 H4 109.4
C20 C5 C4 122.1(4)
C20 C5 C16 125.3(4)
C4 C5 C16 112.5(3)
N2 C6 C13 110.5(2)
N2 C6 H6 124.7
C13 C6 H6 124.7
N2 C7 C8 129.7(2)
N2 C7 C12 107.3(2)
C8 C7 C12 123.0(2)
C9 C8 C7 117.2(2)
C9 C8 H8 121.4
C7 C8 H8 121.4
C8 C9 C10 121.4(3)
C8 C9 H9 119.3
C10 C9 H9 119.3
C11 C10 C9 121.3(2)
C11 C10 H10 119.4
C9 C10 H10 119.4
C10 C11 C12 118.8(2)
C10 C11 H11 120.6
C12 C11 H11 120.6
C7 C12 C11 118.3(2)
C7 C12 C13 107.15(18)
C11 C12 C13 134.5(2)
C6 C13 C14 128.4(2)
C6 C13 C12 105.38(19)
C14 C13 C12 126.19(18)
O1 C14 C13 120.8(2)
O1 C14 C15 117.59(19)
C13 C14 C15 121.64(18)
N1 C15 C4 125.5(2)
N1 C15 C14 118.2(2)
C4 C15 C14 116.26(19)
C5 C16 C17 112.1(3)
C5 C16 H16A 109.2
C17 C16 H16A 109.2
C5 C16 H16B 109.2
C17 C16 H16B 109.2
H16A C16 H16B 107.9
C2 C17 C16 113.3(3)
C2 C17 H17A 108.9
C16 C17 H17A 108.9
C2 C17 H17B 108.9
C16 C17 H17B 108.9
H17A C17 H17B 107.7
C1 C18 H18A 109.5
C1 C18 H18B 109.5
H18A C18 H18B 109.5
C1 C18 H18C 109.5
H18A C18 H18C 109.5
H18B C18 H18C 109.5
C1 C19 H19A 109.5
C1 C19 H19B 109.5
H19A C19 H19B 109.5
C1 C19 H19C 109.5
H19A C19 H19C 109.5
H19B C19 H19C 109.5
C5 C20 H20A 120.0
C5 C20 H20B 120.0
H20A C20 H20B 120.0

loop_
_geom_bond_atom_site_label_1
_geom_bond_atom_site_label_2
_geom_bond_distance
O1 C14 1.238(3)
N1 C15 1.265(3)
N1 C1 1.479(4)
N2 C6 1.340(3)
N2 C7 1.384(3)
N2 H2N 0.88(3)
C1 C18 1.532(6)
C1 C19 1.534(5)
C1 C2 1.549(4)
C2 C3 1.509(4)
C2 C17 1.522(5)
C2 H2 0.9800
C3 C4 1.525(4)
C3 H3A 0.9700
C3 H3B 0.9700
C4 C5 1.492(4)
C4 C15 1.503(4)
C4 H4 0.9800
C5 C20 1.327(5)
C5 C16 1.496(5)
C6 C13 1.384(3)
C6 H6 0.9300
C7 C8 1.392(3)
C7 C12 1.399(3)
C8 C9 1.372(4)
C8 H8 0.9300
C9 C10 1.387(4)
C9 H9 0.9300
C10 C11 1.384(4)
C10 H10 0.9300
C11 C12 1.401(3)
C11 H11 0.9300
C12 C13 1.447(3)
C13 C14 1.442(3)
C14 C15 1.525(3)
C16 C17 1.529(6)
C16 H16A 0.9700
C16 H16B 0.9700
C17 H17A 0.9700
C17 H17B 0.9700
C18 H18A 0.9600
C18 H18B 0.9600
C18 H18C 0.9600
C19 H19A 0.9600
C19 H19B 0.9600
C19 H19C 0.9600
C20 H20A 0.9300
C20 H20B 0.9300

loop_
_geom_torsion_atom_site_label_1
_geom_torsion_atom_site_label_2
_geom_torsion_atom_site_label_3
_geom_torsion_atom_site_label_4
_geom_torsion
C15 N1 C1 C18 112.2(3)
C15 N1 C1 C19 -132.6(4)
C15 N1 C1 C2 -9.5(4)
N1 C1 C2 C3 42.3(4)
C18 C1 C2 C3 -76.7(3)
C19 C1 C2 C3 161.7(3)
N1 C1 C2 C17 -80.4(4)
C18 C1 C2 C17 160.5(3)
C19 C1 C2 C17 39.0(4)
C17 C2 C3 C4 63.7(3)
C1 C2 C3 C4 -65.4(3)
C2 C3 C4 C5 -65.5(3)
C2 C3 C4 C15 55.1(3)
C15 C4 C5 C20 118.3(4)
C3 C4 C5 C20 -121.9(4)
C15 C4 C5 C16 -62.3(3)
C3 C4 C5 C16 57.5(4)
C7 N2 C6 C13 0.7(3)
C6 N2 C7 C8 178.2(3)
C6 N2 C7 C12 -0.8(3)
N2 C7 C8 C9 -177.9(3)
C12 C7 C8 C9 0.9(4)
C7 C8 C9 C10 -1.0(5)
C8 C9 C10 C11 0.7(5)
C9 C10 C11 C12 -0.2(5)
N2 C7 C12 C11 178.6(2)
C8 C7 C12 C11 -0.4(3)
N2 C7 C12 C13 0.5(2)
C8 C7 C12 C13 -178.5(2)
C10 C11 C12 C7 0.0(4)
C10 C11 C12 C13 177.5(3)
N2 C6 C13 C14 -177.6(2)
N2 C6 C13 C12 -0.4(3)
C7 C12 C13 C6 -0.1(2)
C11 C12 C13 C6 -177.8(3)
C7 C12 C13 C14 177.2(2)
C11 C12 C13 C14 -0.5(4)
C6 C13 C14 O1 178.3(2)
C12 C13 C14 O1 1.7(3)
C6 C13 C14 C15 0.2(4)
C12 C13 C14 C15 -176.5(2)
C1 N1 C15 C4 -0.4(4)
C1 N1 C15 C14 179.1(2)
C5 C4 C15 N1 97.4(3)
C3 C4 C15 N1 -22.9(4)
C5 C4 C15 C14 -82.2(3)
C3 C4 C15 C14 157.5(2)
O1 C14 C15 N1 161.6(2)
C13 C14 C15 N1 -20.2(3)
O1 C14 C15 C4 -18.8(3)
C13 C14 C15 C4 159.5(2)
C20 C5 C16 C17 131.1(4)
C4 C5 C16 C17 -48.3(4)
C3 C2 C17 C16 -56.1(4)
C1 C2 C17 C16 66.7(5)
C5 C16 C17 C2 48.2(5)
